data_4100453
_journal_name_full 'Journal of the American Chemical Society'
_journal_paper_doi 10.1021/ja042958q
_journal_year 2005
_chemical_formula_sum 'C72 H98 Fe S2'
_chemical_formula_weight 1083.49
_chemical_name_common Ar*2Fe
_space_group_IT_number 2
_symmetry_cell_setting triclinic
_symmetry_space_group_name_Hall '-P 1'
_symmetry_space_group_name_H-M 'P -1'
_cell_angle_alpha 70.113(2)
_cell_angle_beta 75.377(2)
_cell_angle_gamma 80.004(2)
_cell_formula_units_Z 1
_cell_length_a 10.3337(5)
_cell_length_b 11.6537(6)
_cell_length_c 14.5004(7)
_cell_measurement_temperature 90(2)
_cell_volume 1581.50(14)
_diffrn_ambient_temperature 90(2)
_exptl_crystal_density_diffrn 1.138
_cod_database_code 4100453

loop_
_symmetry_equiv_pos_as_xyz
'x, y, z'
'-x, -y, -z'

loop_
_atom_site_label
_atom_site_type_symbol
_atom_site_fract_x
_atom_site_fract_y
_atom_site_fract_z
_atom_site_U_iso_or_equiv
_atom_site_adp_type
_atom_site_occupancy
_atom_site_symmetry_multiplicity
_atom_site_calc_flag
_atom_site_refinement_flags
_atom_site_disorder_assembly
_atom_site_disorder_group
S1 S 0.36525(5) 0.45387(4) 0.64880(3) 0.03529(13) Uani 1 1 d . . .
Fe1 Fe 0.50047(4) 0.55057(4) 0.49337(3) 0.01950(11) Uani 0.50 1 d P . .
C1 C 0.32936(14) 0.57382(12) 0.70279(10) 0.0162(3) Uani 1 1 d . . .
C2 C 0.35598(14) 0.69624(12) 0.64891(10) 0.0161(3) Uani 1 1 d . . .
C3 C 0.32005(14) 0.78555(13) 0.69715(11) 0.0184(3) Uani 1 1 d . . .
H3A H 0.3388 0.8677 0.6605 0.022 Uiso 1 1 calc R . .
C4 C 0.25743(15) 0.75671(13) 0.79781(11) 0.0188(3) Uani 1 1 d . . .
H4A H 0.2338 0.8181 0.8302 0.023 Uiso 1 1 calc R . .
C5 C 0.22991(14) 0.63645(13) 0.85034(10) 0.0173(3) Uani 1 1 d . . .
H5A H 0.1856 0.6165 0.9189 0.021 Uiso 1 1 calc R . .
C6 C 0.26553(14) 0.54464(12) 0.80522(10) 0.0151(3) Uani 1 1 d . . .
C7 C 0.22841(14) 0.41838(12) 0.87030(10) 0.0142(3) Uani 1 1 d . . .
C8 C 0.31359(14) 0.34057(12) 0.93313(10) 0.0153(3) Uani 1 1 d . . .
C9 C 0.26638(14) 0.23272(12) 1.00384(10) 0.0169(3) Uani 1 1 d . . .
H9A H 0.3240 0.1789 1.0452 0.020 Uiso 1 1 calc R . .
C10 C 0.13769(14) 0.20146(12) 1.01579(10) 0.0158(3) Uani 1 1 d . . .
C11 C 0.05804(14) 0.27758(12) 0.95019(10) 0.0161(3) Uani 1 1 d . . .
H11A H -0.0285 0.2557 0.9554 0.019 Uiso 1 1 calc R . .
C12 C 0.10148(14) 0.38545(12) 0.87670(10) 0.0150(3) Uani 1 1 d . . .
C13 C 0.42588(14) 0.73581(12) 0.54080(10) 0.0158(3) Uani 1 1 d . . .
C14 C 0.56118(14) 0.76094(12) 0.51573(10) 0.0174(3) Uani 1 1 d . . .
C15 C 0.62133(14) 0.81014(12) 0.41469(10) 0.0170(3) Uani 1 1 d . . .
H15A H 0.7124 0.8275 0.3979 0.020 Uiso 1 1 calc R . .
C16 C 0.55318(14) 0.83466(12) 0.33781(10) 0.0162(3) Uani 1 1 d . . .
C17 C 0.41911(14) 0.80835(13) 0.36449(10) 0.0175(3) Uani 1 1 d . . .
H17A H 0.3711 0.8240 0.3129 0.021 Uiso 1 1 calc R . .
C18 C 0.35336(14) 0.76011(12) 0.46384(10) 0.0162(3) Uani 1 1 d . . .
C19 C 0.20476(14) 0.74043(14) 0.48969(11) 0.0207(3) Uani 1 1 d . . .
H19A H 0.1876 0.6737 0.5553 0.025 Uiso 1 1 calc R . .
C20 C 0.16349(17) 0.70012(17) 0.41207(14) 0.0307(4) Uani 1 1 d . . .
H20A H 0.2277 0.6330 0.3972 0.046 Uiso 1 1 calc R . .
H20B H 0.1629 0.7694 0.3505 0.046 Uiso 1 1 calc R . .
H20C H 0.0734 0.6721 0.4388 0.046 Uiso 1 1 calc R . .
C21 C 0.11782(16) 0.85681(15) 0.50342(14) 0.0292(4) Uani 1 1 d . . .
H21A H 0.1412 0.8781 0.5566 0.044 Uiso 1 1 calc R . .
H21B H 0.0227 0.8421 0.5219 0.044 Uiso 1 1 calc R . .
H21C H 0.1340 0.9244 0.4405 0.044 Uiso 1 1 calc R . .
C22 C 0.62139(15) 0.88263(13) 0.22794(10) 0.0191(3) Uani 1 1 d . . .
H22A H 0.6203 0.8186 0.1966 0.023 Uiso 1 1 calc R . .
C23 C 0.54325(17) 0.99952(14) 0.17266(12) 0.0270(3) Uani 1 1 d . . .
H23A H 0.4500 0.9838 0.1816 0.040 Uiso 1 1 calc R . .
H23B H 0.5849 1.0241 0.1011 0.040 Uiso 1 1 calc R . .
H23C H 0.5449 1.0654 0.2000 0.040 Uiso 1 1 calc R . .
C24 C 0.76791(15) 0.90419(14) 0.21216(11) 0.0225(3) Uani 1 1 d . . .
H24A H 0.8189 0.8267 0.2415 0.034 Uiso 1 1 calc R . .
H24B H 0.7732 0.9640 0.2447 0.034 Uiso 1 1 calc R . .
H24C H 0.8058 0.9357 0.1402 0.034 Uiso 1 1 calc R . .
C25 C 0.64251(15) 0.74149(15) 0.59472(11) 0.0243(3) Uani 1 1 d . . .
H25A H 0.5890 0.6970 0.6615 0.029 Uiso 1 1 calc R . .
C26 C 0.77595(18) 0.66414(17) 0.57479(14) 0.0371(4) Uani 1 1 d . . .
H26A H 0.7584 0.5845 0.5740 0.056 Uiso 1 1 calc R . .
H26B H 0.8247 0.6516 0.6278 0.056 Uiso 1 1 calc R . .
H26C H 0.8302 0.7067 0.5098 0.056 Uiso 1 1 calc R . .
C27 C 0.66880(19) 0.86463(17) 0.59864(15) 0.0369(4) Uani 1 1 d . . .
H27A H 0.5832 0.9145 0.6098 0.055 Uiso 1 1 calc R . .
H27B H 0.7256 0.9076 0.5350 0.055 Uiso 1 1 calc R . .
H27C H 0.7145 0.8508 0.6536 0.055 Uiso 1 1 calc R . .
C28 C 0.45368(14) 0.37176(13) 0.92546(11) 0.0193(3) Uani 1 1 d . . .
H28A H 0.4572 0.4615 0.8896 0.023 Uiso 1 1 calc R . .
C29 C 0.48754(17) 0.34608(14) 1.02781(12) 0.0268(3) Uani 1 1 d . . .
H29A H 0.4170 0.3874 1.0682 0.040 Uiso 1 1 calc R . .
H29B H 0.5739 0.3768 1.0186 0.040 Uiso 1 1 calc R . .
H29C H 0.4934 0.2575 1.0622 0.040 Uiso 1 1 calc R . .
C30 C 0.56013(17) 0.3032(2) 0.86316(17) 0.0442(5) Uani 1 1 d . . .
H30A H 0.5415 0.3251 0.7959 0.066 Uiso 1 1 calc R . .
H30B H 0.5577 0.2146 0.8958 0.066 Uiso 1 1 calc R . .
H30C H 0.6493 0.3260 0.8579 0.066 Uiso 1 1 calc R . .
C31 C 0.08366(15) 0.09035(13) 1.10069(10) 0.0197(3) Uani 1 1 d . . .
H31A H -0.0110 0.0874 1.0970 0.024 Uiso 1 1 calc R . .
C32 C 0.08049(17) 0.10318(15) 1.20317(11) 0.0272(3) Uani 1 1 d . . .
H32A H 0.0303 0.1812 1.2078 0.041 Uiso 1 1 calc R . .
H32B H 0.1726 0.1012 1.2107 0.041 Uiso 1 1 calc R . .
H32C H 0.0366 0.0353 1.2565 0.041 Uiso 1 1 calc R . .
C33 C 0.16268(18) -0.03097(14) 1.09221(12) 0.0280(4) Uani 1 1 d . . .
H33A H 0.1589 -0.0411 1.0286 0.042 Uiso 1 1 calc R . .
H33B H 0.1232 -0.0991 1.1481 0.042 Uiso 1 1 calc R . .
H33C H 0.2565 -0.0303 1.0946 0.042 Uiso 1 1 calc R . .
C34 C 0.01010(14) 0.46545(13) 0.80658(10) 0.0170(3) Uani 1 1 d . . .
H34A H 0.0600 0.5361 0.7590 0.020 Uiso 1 1 calc R . .
C35 C -0.02168(19) 0.39514(15) 0.74426(13) 0.0310(4) Uani 1 1 d . . .
H35A H -0.0807 0.4484 0.7002 0.046 Uiso 1 1 calc R . .
H35B H -0.0667 0.3228 0.7891 0.046 Uiso 1 1 calc R . .
H35C H 0.0620 0.3692 0.7036 0.046 Uiso 1 1 calc R . .
C36 C -0.11888(16) 0.51809(15) 0.86344(12) 0.0270(4) Uani 1 1 d . . .
H36A H -0.0960 0.5608 0.9041 0.041 Uiso 1 1 calc R . .
H36B H -0.1733 0.4513 0.9072 0.041 Uiso 1 1 calc R . .
H36C H -0.1700 0.5759 0.8155 0.041 Uiso 1 1 calc R . .

loop_
_atom_site_aniso_label
_atom_site_aniso_U_11
_atom_site_aniso_U_22
_atom_site_aniso_U_33
_atom_site_aniso_U_23
_atom_site_aniso_U_13
_atom_site_aniso_U_12
S1 0.0640(3) 0.01478(19) 0.0188(2) -0.00784(15) 0.00807(19) -0.00178(18)
Fe1 0.0193(2) 0.0232(2) 0.0139(2) -0.00694(17) 0.00169(16) -0.00165(17)
C1 0.0173(7) 0.0131(6) 0.0164(7) -0.0050(5) 0.0009(5) -0.0021(5)
C2 0.0160(7) 0.0148(6) 0.0154(6) -0.0031(5) -0.0011(5) -0.0027(5)
C3 0.0212(7) 0.0123(6) 0.0200(7) -0.0023(5) -0.0033(6) -0.0038(5)
C4 0.0236(7) 0.0141(7) 0.0193(7) -0.0070(5) -0.0027(6) -0.0017(5)
C5 0.0196(7) 0.0171(7) 0.0135(6) -0.0043(5) -0.0011(5) -0.0018(5)
C6 0.0148(7) 0.0131(6) 0.0158(6) -0.0033(5) -0.0019(5) -0.0012(5)
C7 0.0168(7) 0.0131(6) 0.0111(6) -0.0038(5) 0.0005(5) -0.0022(5)
C8 0.0174(7) 0.0135(6) 0.0149(6) -0.0055(5) -0.0019(5) -0.0012(5)
C9 0.0190(7) 0.0147(6) 0.0161(7) -0.0035(5) -0.0054(6) 0.0003(5)
C10 0.0190(7) 0.0131(6) 0.0135(6) -0.0023(5) -0.0013(5) -0.0033(5)
C11 0.0160(7) 0.0170(7) 0.0154(6) -0.0048(5) -0.0027(5) -0.0033(5)
C12 0.0174(7) 0.0143(6) 0.0115(6) -0.0037(5) -0.0014(5) -0.0001(5)
C13 0.0185(7) 0.0109(6) 0.0159(7) -0.0030(5) -0.0006(5) -0.0028(5)
C14 0.0190(7) 0.0148(7) 0.0168(7) -0.0035(5) -0.0024(6) -0.0029(5)
C15 0.0156(7) 0.0161(7) 0.0178(7) -0.0042(5) -0.0005(6) -0.0043(5)
C16 0.0210(7) 0.0105(6) 0.0152(6) -0.0039(5) -0.0005(5) -0.0015(5)
C17 0.0208(7) 0.0164(7) 0.0167(7) -0.0065(5) -0.0052(6) -0.0010(5)
C18 0.0163(7) 0.0129(6) 0.0197(7) -0.0063(5) -0.0018(6) -0.0023(5)
C19 0.0169(7) 0.0219(7) 0.0231(7) -0.0074(6) -0.0014(6) -0.0043(6)
C20 0.0240(8) 0.0375(9) 0.0373(9) -0.0183(8) -0.0055(7) -0.0082(7)
C21 0.0175(8) 0.0304(9) 0.0423(10) -0.0174(8) -0.0032(7) -0.0009(6)
C22 0.0248(8) 0.0169(7) 0.0138(7) -0.0046(5) -0.0004(6) -0.0033(6)
C23 0.0289(8) 0.0256(8) 0.0197(7) 0.0008(6) -0.0042(6) -0.0028(7)
C24 0.0239(8) 0.0208(7) 0.0167(7) -0.0032(6) 0.0034(6) -0.0031(6)
C25 0.0217(8) 0.0318(8) 0.0160(7) -0.0017(6) -0.0036(6) -0.0064(6)
C26 0.0352(10) 0.0357(10) 0.0398(10) -0.0064(8) -0.0194(8) 0.0047(8)
C27 0.0367(10) 0.0444(11) 0.0417(10) -0.0228(9) -0.0166(8) -0.0033(8)
C28 0.0173(7) 0.0179(7) 0.0231(7) -0.0066(6) -0.0035(6) -0.0032(5)
C29 0.0300(8) 0.0214(7) 0.0310(9) -0.0006(6) -0.0170(7) -0.0073(6)
C30 0.0160(8) 0.0662(14) 0.0678(14) -0.0483(12) 0.0005(9) -0.0067(8)
C31 0.0215(7) 0.0169(7) 0.0163(7) 0.0016(5) -0.0037(6) -0.0052(6)
C32 0.0321(9) 0.0276(8) 0.0165(7) -0.0002(6) -0.0031(6) -0.0052(7)
C33 0.0389(10) 0.0159(7) 0.0231(8) 0.0014(6) -0.0043(7) -0.0056(6)
C34 0.0194(7) 0.0148(6) 0.0144(6) -0.0011(5) -0.0041(5) -0.0017(5)
C35 0.0466(10) 0.0237(8) 0.0290(8) -0.0088(7) -0.0243(8) 0.0057(7)
C36 0.0257(8) 0.0286(8) 0.0201(7) -0.0026(6) -0.0066(6) 0.0073(7)

loop_
_geom_bond_atom_site_label_1
_geom_bond_atom_site_label_2
_geom_bond_distance
_geom_bond_site_symmetry_2
_geom_bond_publ_flag
S1 C1 1.7670(14) . ?
S1 Fe1 2.1867(6) 2_666 ?
S1 Fe1 2.3517(6) . ?
Fe1 Fe1 1.1293(9) 2_666 ?
Fe1 S1 2.1867(6) 2_666 ?
Fe1 C13 2.4272(14) . ?
Fe1 C18 2.6049(14) . ?
C1 C2 1.4109(19) . ?
C1 C6 1.4130(19) . ?
C2 C3 1.393(2) . ?
C2 C13 1.4980(19) . ?
C3 C4 1.388(2) . ?
C3 H3A 0.9500 . ?
C4 C5 1.3884(19) . ?
C4 H4A 0.9500 . ?
C5 C6 1.3879(19) . ?
C5 H5A 0.9500 . ?
C6 C7 1.5071(18) . ?
C7 C12 1.4019(19) . ?
C7 C8 1.4116(19) . ?
C8 C9 1.3974(19) . ?
C8 C28 1.5212(19) . ?
C9 C10 1.393(2) . ?
C9 H9A 0.9500 . ?
C10 C11 1.3917(19) . ?
C10 C31 1.5243(18) . ?
C11 C12 1.4001(19) . ?
C11 H11A 0.9500 . ?
C12 C34 1.5261(18) . ?
C13 C14 1.409(2) . ?
C13 C18 1.4215(19) . ?
C14 C15 1.3979(19) . ?
C14 C25 1.521(2) . ?
C15 C16 1.389(2) . ?
C15 H15A 0.9500 . ?
C16 C17 1.400(2) . ?
C16 C22 1.5204(19) . ?
C17 C18 1.393(2) . ?
C17 H17A 0.9500 . ?
C18 C19 1.5246(19) . ?
C19 C20 1.530(2) . ?
C19 C21 1.535(2) . ?
C19 H19A 1.0000 . ?
C20 H20A 0.9800 . ?
C20 H20B 0.9800 . ?
C20 H20C 0.9800 . ?
C21 H21A 0.9800 . ?
C21 H21B 0.9800 . ?
C21 H21C 0.9800 . ?
C22 C24 1.525(2) . ?
C22 C23 1.534(2) . ?
C22 H22A 1.0000 . ?
C23 H23A 0.9800 . ?
C23 H23B 0.9800 . ?
C23 H23C 0.9800 . ?
C24 H24A 0.9800 . ?
C24 H24B 0.9800 . ?
C24 H24C 0.9800 . ?
C25 C27 1.528(2) . ?
C25 C26 1.530(2) . ?
C25 H25A 1.0000 . ?
C26 H26A 0.9800 . ?
C26 H26B 0.9800 . ?
C26 H26C 0.9800 . ?
C27 H27A 0.9800 . ?
C27 H27B 0.9800 . ?
C27 H27C 0.9800 . ?
C28 C29 1.529(2) . ?
C28 C30 1.533(2) . ?
C28 H28A 1.0000 . ?
C29 H29A 0.9800 . ?
C29 H29B 0.9800 . ?
C29 H29C 0.9800 . ?
C30 H30A 0.9800 . ?
C30 H30B 0.9800 . ?
C30 H30C 0.9800 . ?
C31 C33 1.532(2) . ?
C31 C32 1.535(2) . ?
C31 H31A 1.0000 . ?
C32 H32A 0.9800 . ?
C32 H32B 0.9800 . ?
C32 H32C 0.9800 . ?
C33 H33A 0.9800 . ?
C33 H33B 0.9800 . ?
C33 H33C 0.9800 . ?
C34 C36 1.529(2) . ?
C34 C35 1.531(2) . ?
C34 H34A 1.0000 . ?
C35 H35A 0.9800 . ?
C35 H35B 0.9800 . ?
C35 H35C 0.9800 . ?
C36 H36A 0.9800 . ?
C36 H36B 0.9800 . ?
C36 H36C 0.9800 . ?
